data_7019660
loop_
_publ_author_name
'Li, Fengyan'
'Guo, Weihua'
'Xu, Lin'
'Ma, Lifang'
'Wang, Yuchao'

_publ_section_title
;
 Two dysprosium-incorporated tungstoarsenates: synthesis, structures and
 magnetic properties.
;
_journal_issue 30
_journal_name_full 'Dalton transactions (Cambridge, England : 2003)'
_journal_page_first 9220
_journal_page_last 9226
_journal_paper_doi 10.1039/c2dt12277d
_journal_volume 41
_journal_year 2012
_chemical_formula_sum 'C H54 As2 Dy2.5 K8.5 O96 W18'
_chemical_formula_weight 5800.18
_chemical_name_systematic
;
?
;
_space_group_IT_number 62
_symmetry_cell_setting orthorhombic
_symmetry_space_group_name_Hall '-P 2ac 2n'
_symmetry_space_group_name_H-M 'P n m a'
_atom_sites_solution_hydrogens none
_atom_sites_solution_primary direct
_atom_sites_solution_secondary difmap
_audit_creation_method SHELXL-97
_cell_angle_alpha 90.00
_cell_angle_beta 90.00
_cell_angle_gamma 90.00
_cell_formula_units_Z 4
_cell_length_a 34.395(8)
_cell_length_b 16.729(11)
_cell_length_c 16.314(13)
_cell_measurement_reflns_used 6895
_cell_measurement_temperature 293(2)
_cell_measurement_theta_max 52
_cell_measurement_theta_min 3.6
_cell_volume 9387(10)
_computing_cell_refinement 'Bruker Smart'
_computing_data_collection 'Bruker Smart'
_computing_data_reduction 'Bruker Saint'
_computing_molecular_graphics 'Ortep-3 for Windows (Farrugia, 1997)'
_computing_publication_material 'WinGX publication routines (Farrugia, 1999)'
_computing_structure_refinement 'SHELXL-97 (Sheldrick, 1997)'
_computing_structure_solution 'SHELXS-97 (Sheldrick, 1990)'
_diffrn_ambient_temperature 293(2)
_diffrn_measured_fraction_theta_full 1.000
_diffrn_measured_fraction_theta_max 1.000
_diffrn_measurement_device_type 'Bruker Apex II CCD'
_diffrn_measurement_method '\w & \p scans'
_diffrn_radiation_monochromator graphite
_diffrn_radiation_source 'fine-focus sealed tube'
_diffrn_radiation_type MoK\a
_diffrn_radiation_wavelength 0.71073
_diffrn_reflns_av_R_equivalents 0.1003
_diffrn_reflns_av_sigmaI/netI 0.0661
_diffrn_reflns_limit_h_max 40
_diffrn_reflns_limit_h_min -38
_diffrn_reflns_limit_k_max 19
_diffrn_reflns_limit_k_min -17
_diffrn_reflns_limit_l_max 19
_diffrn_reflns_limit_l_min -18
_diffrn_reflns_number 47407
_diffrn_reflns_theta_full 25.00
_diffrn_reflns_theta_max 25.00
_diffrn_reflns_theta_min 1.38
_diffrn_standards_decay_% none
_exptl_absorpt_coefficient_mu 25.113
_exptl_absorpt_correction_T_max 0.600
_exptl_absorpt_correction_T_min 0.420
_exptl_absorpt_correction_type numerical
_exptl_absorpt_process_details SADABS
_exptl_crystal_colour colorless
_exptl_crystal_density_diffrn 4.104
_exptl_crystal_density_method 'not measured'
_exptl_crystal_description block
_exptl_crystal_F_000 10210
_exptl_crystal_size_max 0.17
_exptl_crystal_size_mid 0.03
_exptl_crystal_size_min 0.02
_refine_diff_density_max 3.822
_refine_diff_density_min -5.307
_refine_diff_density_rms 0.539
_refine_ls_extinction_coef none
_refine_ls_extinction_method none
_refine_ls_goodness_of_fit_ref 1.086
_refine_ls_hydrogen_treatment none
_refine_ls_matrix_type full
_refine_ls_number_parameters 704
_refine_ls_number_reflns 8583
_refine_ls_number_restraints 412
_refine_ls_restrained_S_all 1.076
_refine_ls_R_factor_all 0.0957
_refine_ls_R_factor_gt 0.0690
_refine_ls_shift/su_max 0.001
_refine_ls_shift/su_mean 0.000
_refine_ls_structure_factor_coef Fsqd
_refine_ls_weighting_details 'calc w=1/[\s^2^(Fo^2^)+(0.0776P)^2^+725.0461P] where P=(Fo^2^+2Fc^2^)/3'
_refine_ls_weighting_scheme calc
_refine_ls_wR_factor_gt 0.1648
_refine_ls_wR_factor_ref 0.1801
_reflns_number_gt 6412
_reflns_number_total 8583
_reflns_threshold_expression >2sigma(I)
_cod_data_source_file c2dt12277d.txt
_cod_data_source_block pnma
_cod_depositor_comments
;
The following automatic conversions were performed:

'_symmetry_cell_setting' value 'Orthorhombic' changed to
'orthorhombic' according to
/home/saulius/struct/CIF-dictionaries/cif_core.dic dictionary named
'cif_core.dic' version 2.4.1 from 2010-06-29.

Automatic conversion script
Id: cif_fix_values 1891 2012-01-12 08:04:46Z andrius 
;
_cod_original_sg_symbol_H-M Pnma
_cod_original_formula_sum 'C H54 As2 Dy2.50 K8.50 O96 W18'
_cod_database_code 7019660

loop_
_symmetry_equiv_pos_as_xyz
'x, y, z'
'-x+1/2, -y, z+1/2'
'x+1/2, -y+1/2, -z+1/2'
'-x, y+1/2, -z'
'-x, -y, -z'
'x-1/2, y, -z-1/2'
'-x-1/2, y-1/2, z-1/2'
'x, -y-1/2, z'

loop_
_atom_site_label
_atom_site_type_symbol
_atom_site_fract_x
_atom_site_fract_y
_atom_site_fract_z
_atom_site_U_iso_or_equiv
_atom_site_adp_type
_atom_site_occupancy
_atom_site_symmetry_multiplicity
_atom_site_calc_flag
_atom_site_refinement_flags
_atom_site_disorder_assembly
_atom_site_disorder_group
W1 W 0.48965(3) 0.13839(6) 0.66671(6) 0.0197(2) Uani 1 1 d . . .
W3 W 0.63803(3) 0.14880(7) 0.88320(6) 0.0256(3) Uani 1 1 d . . .
W4 W 0.74808(3) 0.14859(6) 0.53920(7) 0.0253(3) Uani 1 1 d . . .
W5 W 0.66841(3) 0.03606(6) 0.43064(6) 0.0211(3) Uani 1 1 d . . .
W6 W 0.59676(3) 0.13758(6) 0.33009(6) 0.0198(2) Uani 1 1 d . . .
W10 W 0.56030(3) 0.03668(6) 0.77109(6) 0.0219(3) Uani 1 1 d . . .
As1 As 0.56116(10) 0.2500 0.77782(19) 0.0155(7) Uani 1 2 d S . .
As2 As 0.67258(10) 0.2500 0.4299(2) 0.0169(7) Uani 1 2 d S . .
Dy1 Dy 0.58463(4) 0.10495(7) 0.55570(8) 0.0258(3) Uani 1 1 d . . .
Dy2 Dy 0.68626(10) 0.2500 0.7000(2) 0.0368(8) Uani 0.50 2 d SP . .
K1 K 0.68626(10) 0.2500 0.7000(2) 0.0368(8) Uani 0.50 2 d SP . .
K2 K 0.7613(2) -0.0726(4) 0.5036(5) 0.0486(18) Uani 1 1 d . . .
K3 K 0.5467(2) -0.0235(4) 0.1530(4) 0.0474(18) Uani 1 1 d . . .
K4 K 0.5323(4) 0.2500 1.1818(7) 0.064(3) Uani 1 2 d S . .
K5 K 0.6690(2) 0.0347(5) 0.6867(5) 0.058(2) Uani 1 1 d . . .
K6 K 0.5098(3) 0.2500 0.4630(6) 0.044(2) Uani 1 2 d S . .
C1 C 0.6179(10) 0.2500 0.607(2) 0.019(7) Uani 1 2 d SU . .
O1 O 0.5887(5) 0.1577(11) 0.9529(10) 0.025(4) Uani 1 1 d U . .
O3 O 0.4709(5) 0.1714(10) 0.7770(10) 0.024(4) Uani 1 1 d U . .
O4 O 0.6057(5) 0.0775(10) 0.8231(10) 0.025(4) Uani 1 1 d U . .
O5 O 0.5094(5) 0.0433(10) 0.7222(10) 0.023(4) Uani 1 1 d . . .
O6 O 0.5193(5) 0.1222(10) 0.5777(10) 0.024(4) Uani 1 1 d U . .
O7 O 0.5837(5) 0.0299(10) 0.6729(10) 0.023(4) Uani 1 1 d . . .
O8 O 0.5857(7) 0.2500 0.5610(14) 0.020(5) Uani 1 2 d SU . .
O9 O 0.6330(5) 0.1835(10) 0.6279(10) 0.020(4) Uani 1 1 d U . .
O10 O 0.5674(5) 0.1294(10) 0.4243(10) 0.022(4) Uani 1 1 d . . .
O11 O 0.6380(5) 0.0315(10) 0.5203(10) 0.024(4) Uani 1 1 d . . .
O12 O 0.5881(6) 0.2500 0.3236(13) 0.012(5) Uani 1 2 d SU . .
O13 O 0.5641(5) 0.1040(10) 0.2574(11) 0.029(4) Uani 1 1 d . . .
O14 O 0.6821(5) -0.0614(10) 0.4192(11) 0.032(4) Uani 1 1 d U . .
O17 O 0.6452(5) 0.1688(9) 0.4315(9) 0.018(4) Uani 1 1 d U . .
O18 O 0.6418(5) 0.1572(10) 0.2564(11) 0.024(4) Uani 1 1 d . . .
O19 O 0.6248(5) 0.0388(10) 0.3584(10) 0.027(4) Uani 1 1 d . . .
O20 O 0.5514(5) 0.1673(10) 0.7233(10) 0.023(4) Uani 1 1 d . . .
O21 O 0.7116(5) 0.0784(10) 0.4907(11) 0.028(4) Uani 1 1 d . . .
O22 O 0.6077(8) 0.2500 0.8106(15) 0.033(7) Uani 1 2 d S . .
O23 O 0.6725(5) 0.1571(11) 0.8045(12) 0.034(5) Uani 1 1 d . . .
O24 O 0.7230(6) 0.1495(11) 0.6354(11) 0.032(4) Uani 1 1 d U . .
O25 O 0.7863(6) 0.0840(12) 0.5565(14) 0.045(5) Uani 1 1 d . . .
O26 O 0.7737(8) 0.2500 0.5564(17) 0.036(7) Uani 1 2 d S . .
O27 O 0.7036(7) 0.2500 0.5096(14) 0.024(6) Uani 1 2 d SU . .
O28 O 0.7635(5) 0.1725(12) 0.4178(11) 0.032(5) Uani 1 1 d . . .
O29 O 0.6959(5) 0.0782(11) 0.3312(10) 0.029(4) Uani 1 1 d . . .
O34 O 0.6521(8) 0.2500 0.9331(17) 0.033(6) Uani 1 2 d S . .
O35 O 0.5601(6) -0.0614(11) 0.8005(11) 0.035(5) Uani 1 1 d . . .
O36 O 0.5333(5) 0.0785(11) 0.8709(10) 0.024(4) Uani 1 1 d U . .
O37 O 0.4452(5) 0.1032(11) 0.6321(12) 0.033(5) Uani 1 1 d . . .
O38 O 0.4859(7) 0.2500 0.6444(14) 0.021(5) Uani 1 2 d SU . .
O41 O 0.6609(5) 0.0861(13) 0.9505(12) 0.042(5) Uani 1 1 d . . .
W2 W 0.69558(3) 0.14751(6) 0.24119(6) 0.0160(3) Uani 0.90 1 d PD . 1
W9 W 0.76816(5) 0.2500 0.33941(12) 0.0198(4) Uani 0.90 2 d SPD . 1
O15 O 0.6955(11) 0.2500 0.1802(11) 0.053(3) Uani 0.90 2 d SPDU . 1
O30 O 0.6997(3) 0.2500 0.3397(8) 0.033(3) Uani 0.90 2 d SPDU . 1
O31 O 0.7495(3) 0.1728(13) 0.2578(12) 0.056(3) Uani 0.90 1 d PDU . 1
O32 O 0.8163(2) 0.2500 0.3146(12) 0.028(4) Uani 0.90 2 d SPDU . 1
O33 O 0.6982(4) 0.0831(6) 0.1605(8) 0.033(3) Uani 0.90 1 d PDU . 1
O31B O 0.7163(19) 0.151(2) 0.245(4) 0.0160(3) Uani 0.10 1 d PDU . 2
O15B O 0.783(2) 0.2500 0.34(2) 0.0198(4) Uani 0.10 2 d SPDU . 2
W9B W 0.6877(6) 0.2500 0.2234(14) 0.053(3) Uani 0.10 2 d SPDU . 2
W2B W 0.7546(5) 0.1493(9) 0.3308(10) 0.056(3) Uani 0.10 1 d PDU . 2
O30B O 0.7090(8) 0.2500 0.3602(16) 0.033(3) Uani 0.10 2 d SPDU . 2
O32B O 0.6403(18) 0.2500 0.253(12) 0.028(4) Uani 0.10 2 d SPDU . 2
O33B O 0.7817(13) 0.0648(6) 0.341(4) 0.033(3) Uani 0.10 1 d PDU . 2
W7 W 0.46369(5) 0.2500 0.85864(10) 0.0184(4) Uani 0.90 2 d SPDU . 1
W8 W 0.53458(3) 0.14822(9) 0.96228(12) 0.0224(3) Uani 0.90 1 d PDU . 1
O16 O 0.5566(6) 0.2500 0.9978(15) 0.040(3) Uani 0.90 2 d SPD . 1
O39 O 0.4792(3) 0.1740(12) 0.9414(12) 0.049(2) Uani 0.90 1 d PDU . 1
O2 O 0.5323(3) 0.2500 0.8622(8) 0.022(6) Uani 0.90 2 d SPDU . 1
O40 O 0.5307(4) 0.0952(9) 1.0486(8) 0.036(5) Uani 0.90 1 d PDU . 1
O42 O 0.4144(2) 0.2500 0.8716(12) 0.024(6) Uani 0.90 2 d SPD A 1
O16B O 0.4591(11) 0.2500 0.890(15) 0.0184(4) Uani 0.10 2 d SPD . 2
O39B O 0.526(3) 0.150(10) 0.965(19) 0.0224(3) Uani 0.10 1 d PD . 2
W7B W 0.5315(6) 0.2500 1.0214(11) 0.040(3) Uani 0.10 2 d SPDU . 2
W8B W 0.4889(4) 0.1496(9) 0.8953(9) 0.049(2) Uani 0.10 1 d PDU . 2
O2B O 0.5363(8) 0.2500 0.8770(13) 0.022(6) Uani 0.10 2 d SPD . 2
O40B O 0.4530(15) 0.085(3) 0.921(8) 0.036(5) Uani 0.10 1 d PDU . 2
O42B O 0.5797(13) 0.2500 1.044(10) 0.024(6) Uani 0.10 2 d SPD . 2
O1W O 0.5599(6) -0.0204(12) 0.5129(12) 0.038(5) Uani 1 1 d . . .
O2W O 0.7492(19) 0.2500 0.772(4) 0.057(18) Uani 0.50 2 d SPU . .
O3W O 0.7719(9) 0.0013(17) 0.344(2) 0.100(11) Uani 1 1 d . . .
O4W O 0.5069(5) -0.0868(13) 0.6136(11) 0.038(5) Uani 1 1 d . . .
O5W O 0.6184(6) 0.0860(13) 1.1001(11) 0.041(5) Uani 1 1 d U . .
O6W O 0.6083(8) 0.2500 1.1138(19) 0.054(9) Uani 1 2 d S . .
O7W O 0.7145(6) -0.0827(13) 0.2472(13) 0.047(5) Uani 1 1 d U . .
O8W O 0.7189(10) 0.2500 0.028(2) 0.056(9) Uani 1 2 d SU . .
O9W O 0.7065(8) -0.1039(19) 0.6242(16) 0.079(9) Uani 1 1 d . . .
O10W O 0.4309(13) 0.2500 0.487(3) 0.090(13) Uani 1 2 d SU . .
O11W O 0.4799(10) 0.229(2) 0.302(2) 0.040(11) Uani 0.50 1 d PU . -1
O12W O 0.4248(13) 0.081(3) 1.022(3) 0.050(11) Uani 0.50 1 d PU . .
O13W O 0.357(2) 0.2500 1.011(4) 0.060(19) Uani 0.50 2 d SPU . .
O14W O 0.6180(16) -0.083(4) 0.239(4) 0.082(17) Uani 0.50 1 d PU . .
O15W O 0.4551(14) 0.213(3) 1.112(3) 0.066(14) Uani 0.50 1 d PU . -1
O16W O 0.3459(13) 0.089(3) 1.074(3) 0.056(12) Uani 0.50 1 d PU . .
O17W O 0.587(2) -0.158(5) 0.669(5) 0.037(19) Uani 0.25 1 d PU . .
O18W O 0.821(3) 0.2500 0.698(6) 0.09(3) Uani 0.50 2 d SPU . .
O19W O 0.3931(12) 0.197(3) 1.174(3) 0.048(11) Uani 0.50 1 d PU . .
O20W O 0.635(3) -0.123(6) 0.095(6) 0.06(3) Uani 0.25 1 d PU . .
O21W O 0.613(3) -0.2500 0.312(6) 0.03(2) Uani 0.25 2 d SPU . .
O22W O 0.666(3) -0.2500 0.429(7) 0.04(3) Uani 0.25 2 d SPU . .

loop_
_atom_site_aniso_label
_atom_site_aniso_U_11
_atom_site_aniso_U_22
_atom_site_aniso_U_33
_atom_site_aniso_U_23
_atom_site_aniso_U_13
_atom_site_aniso_U_12
W1 0.0248(6) 0.0240(5) 0.0102(5) -0.0013(4) 0.0009(4) -0.0033(4)
W3 0.0291(6) 0.0365(6) 0.0113(5) 0.0045(4) -0.0024(4) 0.0050(5)
W4 0.0282(6) 0.0254(6) 0.0224(6) 0.0020(5) -0.0010(5) 0.0033(4)
W5 0.0295(6) 0.0172(5) 0.0164(5) 0.0006(4) 0.0025(4) 0.0024(4)
W6 0.0275(6) 0.0209(5) 0.0111(5) -0.0014(4) 0.0003(4) -0.0025(4)
W10 0.0315(6) 0.0220(5) 0.0123(5) 0.0042(4) 0.0006(5) 0.0003(4)
As1 0.0209(18) 0.0211(18) 0.0046(16) 0.000 -0.0006(14) 0.000
As2 0.0218(18) 0.0177(17) 0.0112(17) 0.000 0.0043(15) 0.000
Dy1 0.0331(7) 0.0257(7) 0.0187(6) 0.0010(5) -0.0004(6) -0.0015(5)
Dy2 0.0395(19) 0.0430(19) 0.0278(17) 0.000 0.0003(15) 0.000
K1 0.0395(19) 0.0430(19) 0.0278(17) 0.000 0.0003(15) 0.000
K2 0.049(4) 0.048(4) 0.049(4) 0.003(4) 0.000(4) 0.014(3)
K3 0.067(5) 0.039(4) 0.036(4) 0.014(3) 0.013(4) 0.003(3)
K4 0.065(8) 0.096(10) 0.031(6) 0.000 -0.008(5) 0.000
K5 0.058(5) 0.072(6) 0.045(5) 0.002(4) 0.004(4) 0.010(4)
K6 0.057(6) 0.045(6) 0.031(5) 0.000 -0.007(5) 0.000
C1 0.020(11) 0.021(11) 0.016(11) 0.000 -0.003(9) 0.000
O1 0.024(6) 0.035(7) 0.017(6) 0.001(5) -0.006(5) 0.001(5)
O3 0.031(7) 0.028(7) 0.012(7) 0.004(6) 0.007(6) -0.005(6)
O4 0.032(7) 0.029(7) 0.016(7) 0.004(6) -0.001(6) 0.003(6)
O5 0.030(10) 0.023(9) 0.016(9) -0.006(7) -0.017(8) 0.007(7)
O6 0.023(7) 0.028(7) 0.022(7) -0.004(6) 0.005(6) -0.010(6)
O7 0.034(10) 0.023(9) 0.012(8) 0.006(7) -0.001(8) -0.002(8)
O8 0.021(9) 0.026(9) 0.012(8) 0.000 0.000(7) 0.000
O9 0.020(7) 0.025(7) 0.015(7) 0.002(6) -0.002(6) 0.007(6)
O10 0.026(9) 0.028(10) 0.012(9) 0.005(7) 0.003(7) -0.003(7)
O11 0.031(10) 0.024(9) 0.019(9) 0.003(7) -0.005(8) -0.001(8)
O12 0.015(8) 0.008(8) 0.013(8) 0.000 0.005(7) 0.000
O13 0.039(11) 0.027(10) 0.021(10) -0.011(8) -0.004(8) 0.001(8)
O14 0.041(8) 0.020(7) 0.034(8) -0.002(6) 0.004(7) 0.003(6)
O17 0.026(7) 0.012(6) 0.015(7) -0.005(6) -0.001(6) -0.003(6)
O18 0.025(9) 0.022(9) 0.025(10) 0.000(8) 0.014(8) -0.004(7)
O19 0.046(11) 0.017(9) 0.018(9) 0.004(7) -0.009(9) 0.008(8)
O20 0.039(11) 0.014(8) 0.017(9) 0.008(7) 0.004(8) -0.003(7)
O21 0.035(11) 0.025(10) 0.025(10) -0.009(8) 0.002(9) -0.003(8)
O22 0.047(17) 0.033(15) 0.019(14) 0.000 -0.012(13) 0.000
O23 0.038(11) 0.029(10) 0.034(11) 0.008(9) -0.010(9) -0.004(8)
O24 0.042(8) 0.029(8) 0.024(8) 0.003(6) 0.001(7) 0.000(7)
O25 0.036(12) 0.039(12) 0.059(15) 0.007(11) -0.005(11) 0.005(9)
O26 0.042(17) 0.033(16) 0.034(16) 0.000 -0.003(14) 0.000
O27 0.034(9) 0.025(9) 0.012(9) 0.000 -0.002(8) 0.000
O28 0.030(11) 0.046(12) 0.018(10) -0.006(9) 0.007(8) -0.011(9)
O29 0.042(11) 0.030(10) 0.013(9) -0.006(8) 0.007(8) 0.005(8)
O34 0.032(15) 0.028(15) 0.037(17) 0.000 -0.016(13) 0.000
O35 0.061(13) 0.023(10) 0.020(10) 0.009(8) 0.009(10) 0.003(9)
O36 0.021(7) 0.034(8) 0.017(7) 0.009(6) 0.000(6) -0.003(6)
O37 0.024(10) 0.035(11) 0.041(12) -0.023(9) -0.002(9) -0.004(8)
O38 0.028(9) 0.022(9) 0.014(8) 0.000 0.005(7) 0.000
O41 0.033(11) 0.051(13) 0.042(13) 0.014(11) -0.006(10) 0.013(10)
W2 0.0239(6) 0.0153(5) 0.0090(5) -0.0017(4) 0.0030(5) 0.0014(4)
W9 0.0219(8) 0.0216(8) 0.0158(8) 0.000 0.0017(9) 0.000
O15 0.053(5) 0.057(5) 0.048(5) 0.000 0.005(5) 0.000
O30 0.038(5) 0.035(5) 0.027(5) 0.000 0.003(5) 0.000
O31 0.057(4) 0.061(4) 0.049(4) -0.002(4) 0.005(4) 0.004(4)
O32 0.030(7) 0.030(7) 0.024(7) 0.000 0.003(6) 0.000
O33 0.037(5) 0.035(5) 0.026(5) -0.003(5) 0.003(5) 0.000(5)
O31B 0.0239(6) 0.0153(5) 0.0090(5) -0.0017(4) 0.0030(5) 0.0014(4)
O15B 0.0219(8) 0.0216(8) 0.0158(8) 0.000 0.0017(9) 0.000
W9B 0.053(5) 0.057(5) 0.048(5) 0.000 0.005(5) 0.000
W2B 0.057(4) 0.061(4) 0.049(4) -0.002(4) 0.005(4) 0.004(4)
O30B 0.038(5) 0.035(5) 0.027(5) 0.000 0.003(5) 0.000
O32B 0.030(7) 0.030(7) 0.024(7) 0.000 0.003(6) 0.000
O33B 0.037(5) 0.035(5) 0.026(5) -0.003(5) 0.003(5) 0.000(5)
W7 0.0226(8) 0.0264(9) 0.0062(7) 0.000 0.0038(6) 0.000
W8 0.0283(7) 0.0343(7) 0.0047(5) 0.0048(5) 0.0013(7) 0.0008(6)
O16 0.042(5) 0.050(5) 0.027(5) 0.000 0.004(5) 0.000
O39 0.055(4) 0.056(4) 0.038(4) 0.003(4) 0.003(4) -0.002(4)
O2 0.028(9) 0.024(9) 0.013(9) 0.000 -0.002(8) 0.000
O40 0.036(7) 0.044(8) 0.026(7) 0.008(6) 0.007(6) 0.005(6)
O42 0.011(13) 0.052(19) 0.010(13) 0.000 0.000(11) 0.000
O16B 0.0226(8) 0.0264(9) 0.0062(7) 0.000 0.0038(6) 0.000
O39B 0.0283(7) 0.0343(7) 0.0047(5) 0.0048(5) 0.0013(7) 0.0008(6)
W7B 0.042(5) 0.050(5) 0.027(5) 0.000 0.004(5) 0.000
W8B 0.055(4) 0.056(4) 0.038(4) 0.003(4) 0.003(4) -0.002(4)
O2B 0.028(9) 0.024(9) 0.013(9) 0.000 -0.002(8) 0.000
O40B 0.036(7) 0.044(8) 0.026(7) 0.008(6) 0.007(6) 0.005(6)
O42B 0.011(13) 0.052(19) 0.010(13) 0.000 0.000(11) 0.000
O1W 0.041(12) 0.039(12) 0.034(12) -0.012(10) -0.014(10) -0.003(9)
O2W 0.06(2) 0.06(2) 0.06(2) 0.000 0.000(10) 0.000
O3W 0.09(2) 0.063(19) 0.14(3) 0.04(2) 0.00(2) 0.046(17)
O4W 0.037(11) 0.055(14) 0.022(10) -0.002(9) 0.001(9) -0.014(10)
O5W 0.043(8) 0.061(9) 0.019(8) -0.001(7) -0.011(7) 0.003(7)
O6W 0.029(17) 0.10(3) 0.038(19) 0.000 -0.013(15) 0.000
O7W 0.055(9) 0.050(9) 0.035(8) -0.010(7) 0.008(7) 0.011(7)
O8W 0.059(12) 0.061(12) 0.050(12) 0.000 -0.007(9) 0.000
O9W 0.073(18) 0.12(2) 0.049(16) 0.023(16) 0.008(14) 0.031(18)
O10W 0.087(16) 0.098(16) 0.086(16) 0.000 -0.002(10) 0.000
O11W 0.042(12) 0.040(13) 0.038(12) 0.003(7) 0.002(7) 0.001(7)
O12W 0.051(14) 0.056(14) 0.044(14) 0.012(9) 0.004(9) 0.001(9)
O13W 0.06(2) 0.06(2) 0.06(2) 0.000 0.004(10) 0.000
O14W 0.081(19) 0.080(19) 0.084(19) -0.009(10) -0.001(10) -0.006(10)
O15W 0.066(16) 0.067(17) 0.066(16) 0.003(10) 0.008(10) -0.004(10)
O16W 0.053(15) 0.052(15) 0.062(15) 0.003(10) -0.007(10) 0.006(9)
O17W 0.04(2) 0.04(2) 0.04(2) -0.008(10) 0.000(10) 0.001(10)
O18W 0.10(3) 0.10(3) 0.09(3) 0.000 -0.002(10) 0.000
O19W 0.045(14) 0.042(14) 0.056(14) 0.001(9) 0.002(9) 0.002(9)
O20W 0.06(3) 0.06(3) 0.06(3) 0.001(10) 0.000(10) -0.001(10)
O21W 0.03(3) 0.03(3) 0.03(3) 0.000 0.001(10) 0.000
O22W 0.04(3) 0.05(3) 0.04(3) 0.000 0.000(7) 0.000

loop_
_atom_type_symbol
_atom_type_description
_atom_type_scat_dispersion_real
_atom_type_scat_dispersion_imag
_atom_type_scat_source
C C 0.0033 0.0016 'International Tables Vol C Tables 4.2.6.8 and 6.1.1.4'
H H 0.0000 0.0000 'International Tables Vol C Tables 4.2.6.8 and 6.1.1.4'
N N 0.0061 0.0033 'International Tables Vol C Tables 4.2.6.8 and 6.1.1.4'
O O 0.0106 0.0060 'International Tables Vol C Tables 4.2.6.8 and 6.1.1.4'
K K 0.2009 0.2494 'International Tables Vol C Tables 4.2.6.8 and 6.1.1.4'
As As 0.0499 2.0058 'International Tables Vol C Tables 4.2.6.8 and 6.1.1.4'
Dy Dy -0.1892 4.4098 'International Tables Vol C Tables 4.2.6.8 and 6.1.1.4'
W W -0.8490 6.8722 'International Tables Vol C Tables 4.2.6.8 and 6.1.1.4'

loop_
_geom_angle_atom_site_label_1
_geom_angle_atom_site_label_2
_geom_angle_atom_site_label_3
_geom_angle
_geom_angle_site_symmetry_1
_geom_angle_site_symmetry_3
O37 W1 O6 100.8(8) . .
O37 W1 O38 102.2(10) . .
O6 W1 O38 91.8(9) . .
O37 W1 O5 100.4(8) . .
O6 W1 O5 93.1(8) . .
O38 W1 O5 155.6(8) . .
O37 W1 O3 95.9(8) . .
O6 W1 O3 163.2(7) . .
O38 W1 O3 83.1(8) . .
O5 W1 O3 85.4(7) . .
O37 W1 O20 171.3(8) . .
O6 W1 O20 80.6(7) . .
O38 W1 O20 86.3(8) . .
O5 W1 O20 71.0(6) . .
O3 W1 O20 83.2(6) . .
O37 W1 K3 77.6(7) . 5_656
O6 W1 K3 138.7(6) . 5_656
O38 W1 K3 129.3(7) . 5_656
O5 W1 K3 48.0(5) . 5_656
O3 W1 K3 47.3(5) . 5_656
O20 W1 K3 95.6(4) . 5_656
O37 W1 K6 92.4(7) . .
O6 W1 K6 43.7(6) . .
O38 W1 K6 51.4(7) . .
O5 W1 K6 136.8(5) . .
O3 W1 K6 134.4(5) . .
O20 W1 K6 94.4(4) . .
K3 W1 K6 170.00(19) 5_656 .
O41 W3 O23 102.0(9) . .
O41 W3 O4 102.5(9) . .
O23 W3 O4 93.8(8) . .
O41 W3 O34 98.6(10) . .
O23 W3 O34 94.0(10) . .
O4 W3 O34 155.4(9) . .
O41 W3 O1 94.0(8) . .
O23 W3 O1 164.0(8) . .
O4 W3 O1 81.2(7) . .
O34 W3 O1 84.9(10) . .
O41 W3 O22 169.9(9) . .
O23 W3 O22 82.7(9) . .
O4 W3 O22 86.1(7) . .
O34 W3 O22 71.9(8) . .
O1 W3 O22 81.8(8) . .
O41 W3 K5 95.9(7) . .
O23 W3 K5 41.2(6) . .
O4 W3 K5 55.0(5) . .
O34 W3 K5 135.0(8) . .
O1 W3 K5 136.2(5) . .
O22 W3 K5 93.5(6) . .
O25 W4 O24 103.3(9) . .
O25 W4 O21 100.6(9) . .
O24 W4 O21 93.0(8) . .
O25 W4 O26 100.4(10) . .
O24 W4 O26 94.8(10) . .
O21 W4 O26 155.2(9) . .
O25 W4 O28 94.7(9) . .
O24 W4 O28 162.1(8) . .
O21 W4 O28 83.7(7) . .
O26 W4 O28 81.6(10) . .
O25 W4 O27 171.3(9) . .
O24 W4 O27 81.9(8) . .
O21 W4 O27 86.0(7) . .
O26 W4 O27 72.0(8) . .
O28 W4 O27 80.3(8) . .
O25 W4 K2 47.1(7) . .
O24 W4 K2 101.6(6) . .
O21 W4 K2 53.6(6) . .
O26 W4 K2 146.0(7) . .
O28 W4 K2 90.6(6) . .
O27 W4 K2 139.4(5) . .
O25 W4 K5 96.8(7) . .
O24 W4 K5 34.0(6) . .
O21 W4 K5 61.1(5) . .
O26 W4 K5 128.7(8) . .
O28 W4 K5 144.5(5) . .
O27 W4 K5 91.4(5) . .
K2 W4 K5 73.41(17) . .
O14 W5 O11 102.0(8) . .
O14 W5 O19 99.9(8) . .
O11 W5 O19 92.7(8) . .
O14 W5 O21 101.2(8) . .
O11 W5 O21 92.9(7) . .
O19 W5 O21 156.5(7) . .
O14 W5 O29 96.8(8) . .
O11 W5 O29 161.1(7) . .
O19 W5 O29 82.1(8) . .
O21 W5 O29 85.3(7) . .
O14 W5 O17 173.1(7) . .
O11 W5 O17 80.7(7) . .
O19 W5 O17 73.5(6) . .
O21 W5 O17 84.9(7) . .
O29 W5 O17 80.4(6) . .
O14 W5 K2 49.9(6) . .
O11 W5 K2 102.1(5) . .
O19 W5 K2 148.4(5) . .
O21 W5 K2 51.3(5) . .
O29 W5 K2 91.4(5) . .
O17 W5 K2 136.1(4) . .
O13 W6 O10 101.1(8) . .
O13 W6 O12 100.4(9) . .
O10 W6 O12 92.0(8) . .
O13 W6 O19 101.9(8) . .
O10 W6 O19 90.6(8) . .
O12 W6 O19 156.6(8) . .
O13 W6 O18 98.3(8) . .
O10 W6 O18 160.6(7) . .
O12 W6 O18 85.7(8) . .
O19 W6 O18 84.2(7) . .
O13 W6 O17 173.4(7) . .
O10 W6 O17 79.8(6) . .
O12 W6 O17 86.1(7) . .
O19 W6 O17 71.4(6) . .
O18 W6 O17 80.8(6) . .
O13 W6 K4 48.8(6) . 1_554
O10 W6 K4 104.4(6) . 1_554
O12 W6 K4 51.9(6) . 1_554
O19 W6 K4 148.7(5) . 1_554
O18 W6 K4 89.3(5) . 1_554
O17 W6 K4 137.5(4) . 1_554
O35 W10 O7 101.0(8) . .
O35 W10 O4 102.9(9) . .
O7 W10 O4 93.0(7) . .
O35 W10 O5 99.6(9) . .
O7 W10 O5 92.4(7) . .
O4 W10 O5 155.4(7) . .
O35 W10 O36 96.1(8) . .
O7 W10 O36 162.9(7) . .
O4 W10 O36 83.8(7) . .
O5 W10 O36 84.0(7) . .
O35 W10 O20 171.6(8) . .
O7 W10 O20 79.7(7) . .
O4 W10 O20 85.4(7) . .
O5 W10 O20 72.0(7) . .
O36 W10 O20 83.3(6) . .
O35 W10 K3 81.5(7) . 5_656
O7 W10 K3 134.7(5) . 5_656
O4 W10 K3 130.9(5) . 5_656
O5 W10 K3 43.6(5) . 5_656
O36 W10 K3 47.3(5) . 5_656
O20 W10 K3 92.1(4) . 5_656
O35 W10 K5 95.3(7) . .
O7 W10 K5 43.2(5) . .
O4 W10 K5 52.2(5) . .
O5 W10 K5 135.2(5) . .
O36 W10 K5 136.0(5) . .
O20 W10 K5 90.9(4) . .
K3 W10 K5 175.93(17) 5_656 .
O20 As1 O20 111.1(11) . 8_565
O20 As1 O22 110.9(7) . .
O20 As1 O22 110.9(7) 8_565 .
O20 As1 O2 108.2(6) . .
O20 As1 O2 108.2(6) 8_565 .
O22 As1 O2 107.3(10) . .
O20 As1 O2B 112.1(7) . .
O20 As1 O2B 112.1(7) 8_565 .
O22 As1 O2B 99.3(13) . .
O2 As1 O2B 8.0(9) . .
O17 As2 O17 110.6(11) . 8_565
O17 As2 O27 110.4(7) . .
O17 As2 O27 110.4(7) 8_565 .
O17 As2 O30B 115.6(7) . .
O17 As2 O30B 115.6(7) 8_565 .
O27 As2 O30B 92.9(12) . .
O17 As2 O30 108.6(6) . .
O17 As2 O30 108.6(6) 8_565 .
O27 As2 O30 108.2(9) . .
O30B As2 O30 15.4(9) . .
O10 Dy1 O11 93.9(6) . .
O10 Dy1 O7 152.6(6) . .
O11 Dy1 O7 85.9(6) . .
O10 Dy1 O6 82.5(6) . .
O11 Dy1 O6 153.5(6) . .
O7 Dy1 O6 85.7(6) . .
O10 Dy1 O1W 77.7(6) . .
O11 Dy1 O1W 74.9(6) . .
O7 Dy1 O1W 75.8(6) . .
O6 Dy1 O1W 78.8(6) . .
O10 Dy1 O9 122.9(6) . .
O11 Dy1 O9 82.1(6) . .
O7 Dy1 O9 84.3(6) . .
O6 Dy1 O9 121.8(6) . .
O1W Dy1 O9 150.4(6) . .
O10 Dy1 O8 81.8(7) . .
O11 Dy1 O8 122.3(7) . .
O7 Dy1 O8 121.2(7) . .
O6 Dy1 O8 83.3(7) . .
O1W Dy1 O8 154.2(7) . .
O9 Dy1 O8 55.3(7) . .
O10 Dy1 C1 103.4(8) . .
O11 Dy1 C1 102.2(8) . .
O7 Dy1 C1 103.4(8) . .
O6 Dy1 C1 104.1(8) . .
O1W Dy1 C1 177.0(8) . .
O9 Dy1 C1 26.9(7) . .
O8 Dy1 C1 28.4(8) . .
O10 Dy1 K5 142.3(4) . .
O11 Dy1 K5 50.2(4) . .
O7 Dy1 K5 50.9(4) . .
O6 Dy1 K5 134.5(4) . .
O1W Dy1 K5 99.6(5) . .
O9 Dy1 K5 50.9(4) . .
O8 Dy1 K5 106.2(5) . .
C1 Dy1 K5 77.8(6) . .
O10 Dy1 K6 48.6(5) . .
O11 Dy1 K6 141.1(4) . .
O7 Dy1 K6 131.7(5) . .
O6 Dy1 K6 47.6(5) . .
O1W Dy1 K6 101.6(5) . .
O9 Dy1 K6 107.9(4) . .
O8 Dy1 K6 52.7(5) . .
C1 Dy1 K6 81.1(6) . .
K5 Dy1 K6 158.33(17) . .
O24 Dy2 O24 91.2(9) 8_565 .
O24 Dy2 O23 154.7(7) 8_565 .
O24 Dy2 O23 87.7(7) . .
O24 Dy2 O23 87.7(7) 8_565 8_565
O24 Dy2 O23 154.7(7) . 8_565
O23 Dy2 O23 82.6(10) . 8_565
O24 Dy2 O9 120.9(6) 8_565 .
O24 Dy2 O9 82.1(6) . .
O23 Dy2 O9 84.1(6) . .
O23 Dy2 O9 119.8(6) 8_565 .
O24 Dy2 O9 82.1(6) 8_565 8_565
O24 Dy2 O9 120.9(6) . 8_565
O23 Dy2 O9 119.8(6) . 8_565
O23 Dy2 O9 84.1(6) 8_565 8_565
O9 Dy2 O9 54.2(8) . 8_565
O24 Dy2 O2W 75.0(12) 8_565 .
O24 Dy2 O2W 75.0(12) . .
O23 Dy2 O2W 80.3(12) . .
O23 Dy2 O2W 80.3(12) 8_565 .
O9 Dy2 O2W 152.6(4) . .
O9 Dy2 O2W 152.6(4) 8_565 .
O24 Dy2 C1 102.0(7) 8_565 .
O24 Dy2 C1 102.0(7) . .
O23 Dy2 C1 103.0(7) . .
O23 Dy2 C1 103.0(7) 8_565 .
O9 Dy2 C1 27.1(4) . .
O9 Dy2 C1 27.1(4) 8_565 .
O2W Dy2 C1 175.6(17) . .
O24 Dy2 K5 139.9(5) 8_565 .
O24 Dy2 K5 50.0(5) . .
O23 Dy2 K5 50.2(5) . .
O23 Dy2 K5 131.3(5) 8_565 .
O9 Dy2 K5 53.2(4) . .
O9 Dy2 K5 107.3(4) 8_565 .
O2W Dy2 K5 99.84(14) . .
C1 Dy2 K5 80.30(14) . .
O24 Dy2 K5 50.0(5) 8_565 8_565
O24 Dy2 K5 139.9(5) . 8_565
O23 Dy2 K5 131.3(5) . 8_565
O23 Dy2 K5 50.2(5) 8_565 8_565
O9 Dy2 K5 107.3(4) . 8_565
O9 Dy2 K5 53.2(4) 8_565 8_565
O2W Dy2 K5 99.84(14) . 8_565
C1 Dy2 K5 80.30(14) . 8_565
K5 Dy2 K5 160.1(3) . 8_565
O9W K2 O41 147.8(7) . 2_654
O9W K2 O25 99.3(8) . .
O41 K2 O25 83.2(6) 2_654 .
O9W K2 O3W 143.3(8) . .
O41 K2 O3W 68.9(7) 2_654 .
O25 K2 O3W 81.1(8) . .
O9W K2 O33 72.0(6) . 2_655
O41 K2 O33 79.1(5) 2_654 2_655
O25 K2 O33 69.6(5) . 2_655
O3W K2 O33 138.7(8) . 2_655
O9W K2 O21 79.9(7) . .
O41 K2 O21 125.1(6) 2_654 .
O25 K2 O21 55.8(5) . .
O3W K2 O21 70.0(6) . .
O33 K2 O21 112.1(5) 2_655 .
O9W K2 O14 74.1(7) . .
O41 K2 O14 135.4(6) 2_654 .
O25 K2 O14 110.1(6) . .
O3W K2 O14 71.5(7) . .
O33 K2 O14 145.4(5) 2_655 .
O21 K2 O14 54.6(5) . .
O9W K2 O8W 83.0(9) . 2_655
O41 K2 O8W 75.6(8) 2_654 2_655
O25 K2 O8W 140.5(8) . 2_655
O3W K2 O8W 119.8(9) . 2_655
O33 K2 O8W 73.9(7) 2_655 2_655
O21 K2 O8W 158.7(8) . 2_655
O14 K2 O8W 108.4(7) . 2_655
O9W K2 W4 89.7(7) . .
O41 K2 W4 103.9(5) 2_654 .
O25 K2 W4 25.9(4) . .
O3W K2 W4 74.7(6) . .
O33 K2 W4 88.9(3) 2_655 .
O21 K2 W4 29.9(3) . .
O14 K2 W4 84.4(4) . .
O8W K2 W4 162.7(7) 2_655 .
O9W K2 W5 75.3(5) . .
O41 K2 W5 136.7(5) 2_654 .
O25 K2 W5 84.9(4) . .
O3W K2 W5 68.2(5) . .
O33 K2 W5 133.9(4) 2_655 .
O21 K2 W5 29.3(3) . .
O14 K2 W5 25.3(3) . .
O8W K2 W5 132.7(7) 2_655 .
W4 K2 W5 59.10(11) . .
O9W K2 K5 33.4(7) . .
O41 K2 K5 149.7(5) 2_654 .
O25 K2 K5 70.5(5) . .
O3W K2 K5 119.4(6) . .
O33 K2 K5 77.8(3) 2_655 .
O21 K2 K5 49.7(4) . .
O14 K2 K5 70.2(4) . .
O8W K2 K5 115.9(6) 2_655 .
W4 K2 K5 56.49(14) . .
W5 K2 K5 57.26(14) . .
O40B K3 W8B 40.2(13) 5_656 5_656
O40B K3 O40 90(3) 5_656 1_554
W8B K3 O40 108.5(6) 5_656 1_554
O40B K3 O3 75(2) 5_656 5_656
W8B K3 O3 45.0(5) 5_656 5_656
O40 K3 O3 150.9(6) 1_554 5_656
O40B K3 O13 163.1(14) 5_656 .
W8B K3 O13 156.6(6) 5_656 .
O40 K3 O13 82.3(6) 1_554 .
O3 K3 O13 118.3(6) 5_656 .
O40B K3 O5 118.6(14) 5_656 5_656
W8B K3 O5 78.4(5) 5_656 5_656
O40 K3 O5 113.9(5) 1_554 5_656
O3 K3 O5 56.8(5) 5_656 5_656
O13 K3 O5 78.2(5) . 5_656
O40B K3 O36 72.7(16) 5_656 5_656
W8B K3 O36 41.5(5) 5_656 5_656
O40 K3 O36 87.4(5) 1_554 5_656
O3 K3 O36 64.7(5) 5_656 5_656
O13 K3 O36 121.5(6) . 5_656
O5 K3 O36 54.4(5) 5_656 5_656
O40B K3 O14W 98(3) 5_656 .
W8B K3 O14W 105.1(12) 5_656 .
O40 K3 O14W 135.6(12) 1_554 .
O3 K3 O14W 72.0(12) 5_656 .
O13 K3 O14W 78.2(12) . .
O5 K3 O14W 100.5(12) 5_656 .
O36 K3 O14W 136.6(12) 5_656 .
O40B K3 O39 24.9(15) 5_656 5_656
W8B K3 O39 15.5(4) 5_656 5_656
O40 K3 O39 103.2(5) 1_554 5_656
O3 K3 O39 54.4(4) 5_656 5_656
O13 K3 O39 171.8(5) . 5_656
O5 K3 O39 93.9(5) 5_656 5_656
O36 K3 O39 53.5(4) 5_656 5_656
O14W K3 O39 101.4(11) . 5_656
O40B K3 O12W 27.8(18) 5_656 5_656
W8B K3 O12W 67.8(9) 5_656 5_656
O40 K3 O12W 73.3(9) 1_554 5_656
O3 K3 O12W 99.7(9) 5_656 5_656
O13 K3 O12W 135.5(9) . 5_656
O5 K3 O12W 145.8(9) 5_656 5_656
O36 K3 O12W 94.4(9) 5_656 5_656
O14W K3 O12W 93.8(14) . 5_656
O39 K3 O12W 52.6(9) 5_656 5_656
O40B K3 O5W 99.2(13) 5_656 1_554
W8B K3 O5W 139.3(6) 5_656 1_554
O40 K3 O5W 64.0(5) 1_554 1_554
O3 K3 O5W 141.9(6) 5_656 1_554
O13 K3 O5W 64.0(5) . 1_554
O5 K3 O5W 142.2(6) 5_656 1_554
O36 K3 O5W 150.6(5) 5_656 1_554
O14W K3 O5W 71.7(12) . 1_554
O39 K3 O5W 123.8(5) 5_656 1_554
O12W K3 O5W 71.9(9) 5_656 1_554
O40B K3 W1 106(2) 5_656 5_656
W8B K3 W1 70.0(4) 5_656 5_656
O40 K3 W1 144.7(4) 1_554 5_656
O3 K3 W1 31.6(3) 5_656 5_656
O13 K3 W1 89.1(4) . 5_656
O5 K3 W1 30.9(3) 5_656 5_656
O36 K3 W1 68.2(3) 5_656 5_656
O14W K3 W1 74.6(11) . 5_656
O39 K3 W1 82.9(3) 5_656 5_656
O12W K3 W1 131.3(8) 5_656 5_656
O5W K3 W1 140.2(4) 1_554 5_656
W7B K4 O11W 136.2(10) . 8_566
W7B K4 O11W 136.2(10) . 1_556
O11W K4 O11W 15.2(15) 8_566 1_556
W7B K4 O42B 36.6(14) . .
O11W K4 O42B 169.9(12) 8_566 .
O11W K4 O42B 169.9(12) 1_556 .
W7B K4 O6W 67.6(8) . .
O11W K4 O6W 154.6(10) 8_566 .
O11W K4 O6W 154.6(10) 1_556 .
O42B K4 O6W 31.0(15) . .
W7B K4 O13 115.0(5) . 8_566
O11W K4 O13 80.5(9) 8_566 8_566
O11W K4 O13 93.1(9) 1_556 8_566
O42B K4 O13 96.9(9) . 8_566
O6W K4 O13 79.7(5) . 8_566
W7B K4 O13 115.0(5) . 1_556
O11W K4 O13 93.1(9) 8_566 1_556
O11W K4 O13 80.5(9) 1_556 1_556
O42B K4 O13 96.9(9) . 1_556
O6W K4 O13 79.7(5) . 1_556
O13 K4 O13 112.0(7) 8_566 1_556
W7B K4 O15W 66.7(11) . .
O11W K4 O15W 72.8(13) 8_566 .
O11W K4 O15W 69.5(13) 1_556 .
O42B K4 O15W 102.5(17) . .
O6W K4 O15W 132.6(12) . .
O13 K4 O15W 131.9(10) 8_566 .
O13 K4 O15W 108.8(10) 1_556 .
W7B K4 O15W 66.7(11) . 8_565
O11W K4 O15W 69.5(13) 8_566 8_565
O11W K4 O15W 72.8(13) 1_556 8_565
O42B K4 O15W 102.5(17) . 8_565
O6W K4 O15W 132.6(12) . 8_565
O13 K4 O15W 108.8(10) 8_566 8_565
O13 K4 O15W 131.9(10) 1_556 8_565
O15W K4 O15W 24.1(18) . 8_565
W7B K4 O12 140.9(8) . 1_556
O11W K4 O12 82.4(9) 8_566 1_556
O11W K4 O12 82.4(9) 1_556 1_556
O42B K4 O12 104.3(15) . 1_556
O6W K4 O12 73.3(8) . 1_556
O13 K4 O12 56.0(4) 8_566 1_556
O13 K4 O12 56.0(4) 1_556 1_556
O15W K4 O12 150.5(11) . 1_556
O15W K4 O12 150.5(11) 8_565 1_556
W7B K4 O16 16.2(5) . .
O11W K4 O16 151.9(9) 8_566 .
O11W K4 O16 151.9(9) 1_556 .
O42B K4 O16 20.4(14) . .
O6W K4 O16 51.4(7) . .
O13 K4 O16 107.7(5) 8_566 .
O13 K4 O16 107.7(5) 1_556 .
O15W K4 O16 82.5(10) . .
O15W K4 O16 82.5(10) 8_565 .
O12 K4 O16 124.7(7) 1_556 .
W7B K4 O40 50.00(19) . .
O11W K4 O40 123.9(8) 8_566 .
O11W K4 O40 110.8(8) 1_556 .
O42B K4 O40 59.3(7) . .
O6W K4 O40 76.4(5) . .
O13 K4 O40 155.5(6) 8_566 .
O13 K4 O40 68.9(4) 1_556 .
O15W K4 O40 65.0(10) . .
O15W K4 O40 84.1(10) 8_565 .
O12 K4 O40 120.4(4) 1_556 .
O16 K4 O40 52.1(2) . .
O24 K5 O23 71.1(6) . .
O24 K5 O9W 98.7(8) . .
O23 K5 O9W 145.1(7) . .
O24 K5 O11 88.7(6) . .
O23 K5 O11 131.7(6) . .
O9W K5 O11 79.5(6) . .
O24 K5 O9 66.5(5) . .
O23 K5 O9 67.9(5) . .
O9W K5 O9 139.9(7) . .
O11 K5 O9 63.8(5) . .
O24 K5 O7 131.1(6) . .
O23 K5 O7 96.6(6) . .
O9W K5 O7 113.8(8) . .
O11 K5 O7 64.2(5) . .
O9 K5 O7 65.1(5) . .
O24 K5 O4 120.4(6) . .
O23 K5 O4 52.4(5) . .
O9W K5 O4 137.9(7) . .
O11 K5 O4 113.8(5) . .
O9 K5 O4 75.5(5) . .
O7 K5 O4 51.7(5) . .
O24 K5 O3W 87.1(8) . 2_655
O23 K5 O3W 65.1(6) . 2_655
O9W K5 O3W 81.4(7) . 2_655
O11 K5 O3W 159.6(6) . 2_655
O9 K5 O3W 131.4(6) . 2_655
O7 K5 O3W 131.5(7) . 2_655
O4 K5 O3W 85.4(6) . 2_655
O24 K5 Dy2 40.0(4) . .
O23 K5 Dy2 40.1(4) . .
O9W K5 Dy2 138.7(7) . .
O11 K5 Dy2 97.6(4) . .
O9 K5 Dy2 41.8(3) . .
O7 K5 Dy2 101.1(4) . .
O4 K5 Dy2 81.3(4) . .
O3W K5 Dy2 91.9(6) 2_655 .
O24 K5 Dy1 97.3(4) . .
O23 K5 Dy1 101.1(4) . .
O9W K5 Dy1 113.5(6) . .
O11 K5 Dy1 37.0(4) . .
O9 K5 Dy1 39.8(3) . .
O7 K5 Dy1 37.1(3) . .
O4 K5 Dy1 78.5(3) . .
O3W K5 Dy1 163.4(5) 2_655 .
Dy2 K5 Dy1 81.51(18) . .
O24 K5 W3 95.2(4) . .
O23 K5 W3 24.3(4) . .
O9W K5 W3 145.3(6) . .
O11 K5 W3 132.7(4) . .
O9 K5 W3 74.8(4) . .
O7 K5 W3 78.6(4) . .
O4 K5 W3 29.2(3) . .
O3W K5 W3 67.7(5) 2_655 .
Dy2 K5 W3 60.73(14) . .
Dy1 K5 W3 95.92(18) . .
O10W K6 O11W 77.0(12) . .
O10W K6 O11W 77.0(12) . 8_565
O11W K6 O11W 14.3(14) . 8_565
O10W K6 O6 91.2(7) . 8_565
O11W K6 O6 137.7(8) . 8_565
O11W K6 O6 123.6(8) 8_565 8_565
O10W K6 O6 91.2(7) . .
O11W K6 O6 123.6(8) . .
O11W K6 O6 137.7(8) 8_565 .
O6 K6 O6 96.8(7) 8_565 .
O10W K6 O10 135.1(4) . 8_565
O11W K6 O10 97.6(8) . 8_565
O11W K6 O10 87.6(8) 8_565 8_565
O6 K6 O10 62.8(5) 8_565 8_565
O6 K6 O10 125.8(6) . 8_565
O10W K6 O10 135.1(4) . .
O11W K6 O10 87.6(8) . .
O11W K6 O10 97.6(8) 8_565 .
O6 K6 O10 125.8(6) 8_565 .
O6 K6 O10 62.8(5) . .
O10 K6 O10 88.2(7) 8_565 .
O10W K6 O4W 82.7(6) . 5_656
O11W K6 O4W 56.2(8) . 5_656
O11W K6 O4W 70.5(8) 8_565 5_656
O6 K6 O4W 163.1(6) 8_565 5_656
O6 K6 O4W 67.8(5) . 5_656
O10 K6 O4W 131.3(6) 8_565 5_656
O10 K6 O4W 54.3(5) . 5_656
O10W K6 O4W 82.7(6) . 4_656
O11W K6 O4W 70.5(8) . 4_656
O11W K6 O4W 56.2(8) 8_565 4_656
O6 K6 O4W 67.8(5) 8_565 4_656
O6 K6 O4W 163.1(6) . 4_656
O10 K6 O4W 54.3(5) 8_565 4_656
O10 K6 O4W 131.3(6) . 4_656
O4W K6 O4W 126.5(8) 5_656 4_656
O10W K6 O8 140.3(11) . .
O11W K6 O8 142.2(9) . .
O11W K6 O8 142.2(9) 8_565 .
O6 K6 O8 63.9(4) 8_565 .
O6 K6 O8 63.9(4) . .
O10 K6 O8 62.0(5) 8_565 .
O10 K6 O8 62.0(5) . .
O4W K6 O8 111.9(4) 5_656 .
O4W K6 O8 111.9(4) 4_656 .
O10W K6 O38 66.3(11) . .
O11W K6 O38 142.6(9) . .
O11W K6 O38 142.6(9) 8_565 .
O6 K6 O38 53.2(4) 8_565 .
O6 K6 O38 53.2(4) . .
O10 K6 O38 113.2(5) 8_565 .
O10 K6 O38 113.2(5) . .
O4W K6 O38 110.1(4) 5_656 .
O4W K6 O38 110.1(4) 4_656 .
O8 K6 O38 74.0(6) . .
O10W K6 Dy1 127.3(6) . 8_565
O11W K6 Dy1 133.1(8) . 8_565
O11W K6 Dy1 121.7(7) 8_565 8_565
O6 K6 Dy1 36.3(3) 8_565 8_565
O6 K6 Dy1 97.9(4) . 8_565
O10 K6 Dy1 35.8(3) 8_565 8_565
O10 K6 Dy1 93.9(4) . 8_565
O4W K6 Dy1 148.1(5) 5_656 8_565
O4W K6 Dy1 73.9(4) 4_656 8_565
O8 K6 Dy1 39.11(10) . 8_565
O38 K6 Dy1 78.5(4) . 8_565
O9 C1 O9 122(3) 8_565 .
O9 C1 O8 119.2(15) 8_565 .
O9 C1 O8 119.2(15) . .
O9 C1 Dy2 60.8(15) 8_565 .
O9 C1 Dy2 60.8(15) . .
O8 C1 Dy2 179(2) . .
O9 C1 Dy1 178(2) 8_565 .
O9 C1 Dy1 59.5(10) . .
O8 C1 Dy1 59.7(6) . .
Dy2 C1 Dy1 120.2(6) . .
O9 C1 Dy1 59.5(10) 8_565 8_565
O9 C1 Dy1 178(2) . 8_565
O8 C1 Dy1 59.7(6) . 8_565
Dy2 C1 Dy1 120.2(6) . 8_565
Dy1 C1 Dy1 119.4(12) . 8_565
W8 O1 W3 149.6(9) . .
W7 O3 W1 150.9(9) . .
W7 O3 W8B 60.1(6) . .
W1 O3 W8B 134.5(10) . .
W7 O3 K3 107.5(7) . 5_656
W1 O3 K3 101.2(7) . 5_656
W8B O3 K3 61.7(6) . 5_656
W3 O4 W10 159.0(10) . .
W3 O4 K5 95.8(6) . .
W10 O4 K5 99.7(7) . .
W10 O5 W1 123.6(9) . .
W10 O5 K3 108.4(7) . 5_656
W1 O5 K3 101.1(7) . 5_656
W1 O6 Dy1 134.6(9) . .
W1 O6 K6 110.6(8) . .
Dy1 O6 K6 96.0(6) . .
W10 O7 Dy1 135.8(9) . .
W10 O7 K5 112.1(7) . .
Dy1 O7 K5 92.0(6) . .
C1 O8 Dy1 91.8(5) . .
C1 O8 Dy1 91.8(5) . 8_565
Dy1 O8 Dy1 175.6(11) . 8_565
C1 O8 K6 178(2) . .
Dy1 O8 K6 88.2(5) . .
Dy1 O8 K6 88.2(5) 8_565 .
C1 O9 Dy1 93.6(15) . .
C1 O9 Dy2 92.1(16) . .
Dy1 O9 Dy2 173.8(7) . .
C1 O9 K5 176.4(18) . .
Dy1 O9 K5 89.4(5) . .
Dy2 O9 K5 85.0(5) . .
W6 O10 Dy1 131.3(9) . .
W6 O10 K6 120.3(8) . .
Dy1 O10 K6 95.6(6) . .
W5 O11 Dy1 130.5(9) . .
W5 O11 K5 122.9(8) . .
Dy1 O11 K5 92.8(6) . .
W6 O12 W6 160.9(12) 8_565 .
W6 O12 K4 98.2(6) 8_565 1_554
W6 O12 K4 98.2(6) . 1_554
W6 O13 K3 143.7(9) . .
W6 O13 K4 105.0(8) . 1_554
K3 O13 K4 107.4(6) . 1_554
W5 O14 K2 104.8(8) . .
As2 O17 W5 125.5(9) . .
As2 O17 W6 124.2(8) . .
W5 O17 W6 91.5(5) . .
O32B O18 W2 96.6(16) . .
O32B O18 W6 99(3) . .
W2 O18 W6 146.6(10) . .
O32B O18 W9B 48.3(7) . .
W2 O18 W9B 49.0(5) . .
W6 O18 W9B 142.6(9) . .
W5 O19 W6 123.4(9) . .
As1 O20 W10 124.6(9) . .
As1 O20 W1 123.6(9) . .
W10 O20 W1 93.2(6) . .
W4 O21 W5 163.3(11) . .
W4 O21 K2 96.6(7) . .
W5 O21 K2 99.4(7) . .
As1 O22 W3 126.1(8) . 8_565
As1 O22 W3 126.1(8) . .
W3 O22 W3 94.0(9) 8_565 .
W3 O23 Dy2 135.9(10) . .
W3 O23 K5 114.5(8) . .
Dy2 O23 K5 89.7(6) . .
W4 O24 Dy2 131.1(9) . .
W4 O24 K5 125.1(9) . .
Dy2 O24 K5 90.0(6) . .
W4 O25 K2 107.0(9) . .
W4 O26 W4 122.9(14) . 8_565
As2 O27 W4 125.1(7) . 8_565
As2 O27 W4 125.1(7) . .
W4 O27 W4 93.2(9) 8_565 .
W2B O28 W9 62.7(9) . .
W2B O28 W4 142.5(13) . .
W9 O28 W4 145.2(11) . .
W2 O29 W5 148.2(10) . .
W2 O29 W2B 71.9(7) . .
W5 O29 W2B 126.0(9) . .
W3 O34 W3 121.5(13) . 8_565
W8 O36 W10 147.8(9) . .
W8 O36 W8B 59.2(7) . .
W10 O36 W8B 137.1(10) . .
W8 O36 K3 108.7(7) . 5_656
W10 O36 K3 102.5(7) . 5_656
W8B O36 K3 59.3(6) . 5_656
W1 O38 W1 156.6(14) 8_565 .
W1 O38 K6 99.6(7) 8_565 .
W1 O38 K6 99.6(7) . .
W3 O41 K2 133.1(10) . 2_655
O33 W2 O18 102.1(7) . .
O33 W2 O29 102.4(7) . .
O18 W2 O29 87.5(8) . .
O33 W2 O31 101.4(6) . .
O18 W2 O31 156.2(6) . .
O29 W2 O31 91.1(10) . .
O33 W2 O15 99.2(6) . .
O18 W2 O15 89.4(12) . .
O29 W2 O15 158.4(7) . .
O31 W2 O15 83.2(13) . .
O33 W2 O30 170.0(6) . .
O18 W2 O30 84.7(6) . .
O29 W2 O30 85.1(6) . .
O31 W2 O30 71.6(4) . .
O15 W2 O30 73.3(5) . .
O32 W9 O28 104.5(7) . 8_565
O32 W9 O28 104.5(7) . .
O28 W9 O28 90.4(11) 8_565 .
O32 W9 O31 99.1(5) . .
O28 W9 O31 155.8(7) 8_565 .
O28 W9 O31 88.8(10) . .
O32 W9 O31 99.1(5) . 8_565
O28 W9 O31 88.8(10) 8_565 8_565
O28 W9 O31 155.8(7) . 8_565
O31 W9 O31 82.3(15) . 8_565
O32 W9 O30 166.4(7) . .
O28 W9 O30 84.9(6) 8_565 .
O28 W9 O30 84.9(6) . .
O31 W9 O30 71.0(4) . .
O31 W9 O30 71.0(4) 8_565 .
W2 O15 W2 119.8(9) 8_565 .
As2 O30 W9 122.5(6) . .
As2 O30 W2 122.9(3) . .
W9 O30 W2 93.4(3) . .
As2 O30 W2 122.9(3) . 8_565
W9 O30 W2 93.4(3) . 8_565
W2 O30 W2 93.5(5) . 8_565
W2 O31 W9 123.9(7) . .
W2 O33 K2 137.8(7) . 2_654
W2B O31B W9B 119.1(16) . .
W2B O15B W2B 119(2) . 8_565
O32B W9B O31B 115.5(9) . 8_565
O32B W9B O31B 115.5(9) . .
O31B W9B O31B 116(3) 8_565 .
O32B W9B O18 43.0(6) . .
O31B W9B O18 152(3) 8_565 .
O31B W9B O18 74(2) . .
O32B W9B O18 43.0(6) . 8_565
O31B W9B O18 74(2) 8_565 8_565
O31B W9B O18 152(3) . 8_565
O18 W9B O18 86.0(11) . 8_565
O32B W9B O30B 92(7) . .
O31B W9B O30B 70.9(16) 8_565 .
O31B W9B O30B 70.9(16) . .
O18 W9B O30B 89.5(9) . .
O18 W9B O30B 89.5(9) 8_565 .
O28 W2B O33B 90(2) . .
O28 W2B O31B 146(2) . .
O33B W2B O31B 117.4(10) . .
O28 W2B O15B 65(10) . .
O33B W2B O15B 115.4(9) . .
O31B W2B O15B 114(7) . .
O28 W2B O29 107.8(11) . .
O33B W2B O29 92.9(18) . .
O31B W2B O29 55(3) . .
O15B W2B O29 150(4) . .
O28 W2B O30B 76.1(12) . .
O33B W2B O30B 160(3) . .
O31B W2B O30B 71.5(16) . .
O15B W2B O30B 72(4) . .
O29 W2B O30B 77.8(6) . .
As2 O30B W9B 114.0(14) . .
As2 O30B W2B 129.1(8) . 8_565
W9B O30B W2B 90.8(9) . 8_565
As2 O30B W2B 129.1(8) . .
W9B O30B W2B 90.8(9) . .
W2B O30B W2B 91.6(12) 8_565 .
O18 O32B O18 175(10) . 8_565
O18 O32B W9B 88.7(11) . .
O18 O32B W9B 88.7(11) 8_565 .
O3W O33B W2B 129(3) . .
O42 W7 O3 102.6(7) . 8_565
O42 W7 O3 102.6(7) . .
O3 W7 O3 88.3(10) 8_565 .
O42 W7 O39 100.8(5) . 8_565
O3 W7 O39 89.9(9) 8_565 8_565
O3 W7 O39 156.4(6) . 8_565
O42 W7 O39 100.8(5) . .
O3 W7 O39 156.4(6) 8_565 .
O3 W7 O39 89.9(9) . .
O39 W7 O39 82.4(16) 8_565 .
O42 W7 O2 171.5(7) . .
O3 W7 O2 83.4(6) 8_565 .
O3 W7 O2 83.4(6) . .
O39 W7 O2 72.9(4) 8_565 .
O39 W7 O2 72.9(4) . .
O42 W7 K3 85.02(13) . 5_656
O3 W7 K3 132.0(5) 8_565 5_656
O3 W7 K3 44.3(5) . 5_656
O39 W7 K3 135.7(8) 8_565 5_656
O39 W7 K3 53.5(8) . 5_656
O2 W7 K3 95.44(12) . 5_656
O42 W7 K3 85.02(12) . 4_656
O3 W7 K3 44.3(5) 8_565 4_656
O3 W7 K3 132.0(5) . 4_656
O39 W7 K3 53.5(8) 8_565 4_656
O39 W7 K3 135.7(8) . 4_656
O2 W7 K3 95.44(12) . 4_656
K3 W7 K3 167.8(2) 5_656 4_656
O40 W8 O1 101.2(7) . .
O40 W8 O36 109.6(8) . .
O1 W8 O36 90.6(7) . .
O40 W8 O16 104.1(6) . .
O1 W8 O16 64.2(9) . .
O36 W8 O16 141.3(9) . .
O40 W8 O39 100.5(5) . .
O1 W8 O39 157.2(6) . .
O36 W8 O39 88.7(9) . .
O16 W8 O39 103.6(9) . .
O40 W8 O2 164.6(7) . .
O1 W8 O2 85.2(6) . .
O36 W8 O2 84.2(6) . .
O16 W8 O2 65.8(6) . .
O39 W8 O2 72.1(4) . .
O40 W8 K3 93.6(5) . 5_656
O1 W8 K3 134.9(5) . 5_656
O36 W8 K3 44.4(5) . 5_656
O16 W8 K3 151.0(5) . 5_656
O39 W8 K3 49.8(8) . 5_656
O2 W8 K3 91.6(2) . 5_656
O40 W8 K4 57.6(6) . .
O1 W8 K4 93.3(6) . .
O36 W8 K4 167.2(5) . .
O16 W8 K4 50.6(8) . .
O39 W8 K4 92.5(7) . .
O2 W8 K4 108.3(2) . .
K3 W8 K4 129.8(2) 5_656 .
W8 O16 W8 121.4(9) . 8_565
W8 O16 K4 100.5(8) . .
W8 O16 K4 100.5(8) 8_565 .
W7 O39 W8 121.9(7) . .
W7 O39 K3 96.3(8) . 5_656
W8 O39 K3 100.7(9) . 5_656
As1 O2 W7 124.4(6) . .
As1 O2 W8 122.8(3) . 8_565
W7 O2 W8 92.9(3) . 8_565
As1 O2 W8 122.8(3) . .
W7 O2 W8 92.9(3) . .
W8 O2 W8 92.3(5) 8_565 .
W8 O40 K3 156.2(10) . 1_556
W8 O40 K4 97.7(7) . .
K3 O40 K4 99.0(5) 1_556 .
W8B O16B W8B 117.0(18) 8_565 .
W8B O39B W7B 114(9) . .
O42B W7B O39B 102.1(8) . .
O42B W7B O39B 102.1(8) . 8_565
O39B W7B O39B 121(10) . 8_565
O42B W7B O2B 99(5) . .
O39B W7B O2B 62(10) . .
O39B W7B O2B 62(10) 8_565 .
O42B W7B K4 77(6) . .
O39B W7B K4 119(10) . .
O39B W7B K4 119(10) 8_565 .
O2B W7B K4 175.3(11) . .
O42B W7B W8B 128(4) . .
O39B W7B W8B 31(6) . .
O39B W7B W8B 96(9) 8_565 .
O2B W7B W8B 50.0(4) . .
K4 W7B W8B 133.1(6) . .
O42B W7B W8B 128(4) . 8_565
O39B W7B W8B 96(9) . 8_565
O39B W7B W8B 31(6) 8_565 8_565
O2B W7B W8B 50.0(4) . 8_565
K4 W7B W8B 133.1(6) . 8_565
W8B W7B W8B 67.3(7) . 8_565
O39B W8B O40B 112(10) . .
O39B W8B O16B 114(6) . .
O40B W8B O16B 100.2(7) . .
O39B W8B O36 64(3) . .
O40B W8B O36 103(3) . .
O16B W8B O36 155(5) . .
O39B W8B O3 148(10) . .
O40B W8B O3 97(5) . .
O16B W8B O3 70(7) . .
O36 W8B O3 98.6(9) . .
O39B W8B O2B 65(10) . .
O40B W8B O2B 172(4) . .
O16B W8B O2B 75(2) . .
O36 W8B O2B 82.4(6) . .
O3 W8B O2B 87.9(10) . .
O39B W8B K3 124(7) . 5_656
O40B W8B K3 37(4) . 5_656
O16B W8B K3 116(2) . 5_656
O36 W8B K3 79.2(7) . 5_656
O3 W8B K3 73.4(7) . 5_656
O2B W8B K3 151.3(8) . 5_656
O39B W8B W7B 35(3) . .
O40B W8B W7B 123(5) . .
O16B W8B W7B 79(5) . .
O36 W8B W7B 95.5(8) . .
O3 W8B W7B 133.1(8) . .
O2B W8B W7B 50.1(4) . .
K3 W8B W7B 153.5(6) 5_656 .
As1 O2B W8B 115.7(9) . .
As1 O2B W8B 115.7(9) . 8_565
W8B O2B W8B 90.7(12) . 8_565
As1 O2B W7B 156.3(16) . .
W8B O2B W7B 79.9(7) . .
W8B O2B W7B 79.9(7) 8_565 .
K3 O40B W8B 103(6) 5_656 .
O6W O42B W7B 144(10) . .
O6W O42B K4 77(6) . .
W7B O42B K4 67(4) . .
O33B O3W K2 118(4) . .
O33B O3W K5 88(4) . 2_654
K2 O3W K5 133.7(8) . 2_654
O42B O6W K4 72(5) . .
K2 O8W K2 150.3(13) 7_765 2_654
K2 O9W K5 114.1(11) . .
K4 O11W K6 114.5(13) 1_554 .

loop_
_geom_bond_atom_site_label_1
_geom_bond_atom_site_label_2
_geom_bond_distance
_geom_bond_site_symmetry_2
W1 O37 1.732(17) .
W1 O6 1.796(17) .
W1 O38 1.907(5) .
W1 O5 1.952(16) .
W1 O3 1.990(16) .
W1 O20 2.367(17) .
W1 K3 3.729(7) 5_656
W1 K6 3.874(9) .
W3 O41 1.710(18) .
W3 O23 1.75(2) .
W3 O4 1.902(17) .
W3 O34 1.940(13) .
W3 O1 2.048(17) .
W3 O22 2.314(17) .
W3 K5 3.880(8) .
W4 O25 1.724(19) .
W4 O24 1.791(19) .
W4 O21 1.891(17) .
W4 O26 1.932(13) .
W4 O28 2.089(17) .
W4 O27 2.335(17) .
W4 K2 3.773(8) .
W4 K5 4.101(8) .
W5 O14 1.707(17) .
W5 O11 1.799(17) .
W5 O19 1.908(17) .
W5 O21 1.916(17) .
W5 O29 2.006(17) .
W5 O17 2.360(15) .
W5 K2 3.863(7) .
W6 O13 1.728(17) .
W6 O10 1.843(16) .
W6 O12 1.907(4) .
W6 O19 1.969(16) .
W6 O18 1.989(16) .
W6 O17 2.406(16) .
W6 K4 3.782(10) 1_554
W10 O35 1.710(18) .
W10 O7 1.795(16) .
W10 O4 1.904(17) .
W10 O5 1.928(15) .
W10 O36 2.001(17) .
W10 O20 2.340(16) .
W10 K3 3.889(8) 5_656
W10 K5 3.984(8) .
As1 O20 1.678(17) .
As1 O20 1.678(17) 8_565
As1 O22 1.69(3) .
As1 O2 1.697(13) .
As1 O2B 1.83(2) .
As2 O17 1.652(15) .
As2 O17 1.652(15) 8_565
As2 O27 1.68(2) .
As2 O30B 1.69(3) .
As2 O30 1.743(13) .
Dy1 O10 2.262(16) .
Dy1 O11 2.283(17) .
Dy1 O7 2.288(16) .
Dy1 O6 2.293(17) .
Dy1 O1W 2.369(19) .
Dy1 O9 2.425(16) .
Dy1 O8 2.4284(16) .
Dy1 C1 2.810(17) .
Dy1 K5 3.791(8) .
Dy1 K6 3.847(8) .
Dy2 O24 2.352(19) 8_565
Dy2 O24 2.352(19) .
Dy2 O23 2.355(18) .
Dy2 O23 2.355(18) 8_565
Dy2 O9 2.445(17) .
Dy2 O9 2.445(16) 8_565
Dy2 O2W 2.46(7) .
Dy2 C1 2.80(3) .
Dy2 K5 3.657(9) .
Dy2 K5 3.657(9) 8_565
K2 O9W 2.77(3) .
K2 O41 2.82(2) 2_654
K2 O25 2.89(2) .
K2 O3W 2.91(3) .
K2 O33 2.921(16) 2_655
K2 O21 3.056(19) .
K2 O14 3.06(2) .
K2 O8W 3.070(11) 2_655
K2 K5 4.714(11) .
K3 O40B 1.58(13) 5_656
K3 W8B 2.564(17) 5_656
K3 O40 2.673(11) 1_554
K3 O3 2.792(18) 5_656
K3 O13 2.794(18) .
K3 O5 2.823(19) 5_656
K3 O36 2.929(18) 5_656
K3 O14W 3.00(6) .
K3 O39 3.08(3) 5_656
K3 O12W 3.17(4) 5_656
K3 O5W 3.19(2) 1_554
K3 W1 3.729(7) 5_656
K4 W7B 2.62(2) .
K4 O11W 2.68(4) 8_566
K4 O11W 2.68(4) 1_556
K4 O42B 2.77(15) .
K4 O6W 2.84(3) .
K4 O13 2.946(19) 8_566
K4 O13 2.946(19) 1_556
K4 O15W 2.96(5) .
K4 O15W 2.96(5) 8_565
K4 O12 3.00(2) 1_556
K4 O16 3.12(3) .
K4 O40 3.381(19) .
K5 O24 2.80(2) .
K5 O23 2.81(2) .
K5 O9W 2.84(3) .
K5 O11 2.916(18) .
K5 O9 2.941(18) .
K5 O7 2.945(19) .
K5 O4 3.194(18) .
K5 O3W 3.33(3) 2_655
K6 O10W 2.74(5) .
K6 O11W 2.85(4) .
K6 O11W 2.85(4) 8_565
K6 O6 2.859(19) 8_565
K6 O6 2.859(19) .
K6 O10 2.899(19) 8_565
K6 O10 2.899(19) .
K6 O4W 3.06(2) 5_656
K6 O4W 3.06(2) 4_656
K6 O8 3.06(2) .
K6 O38 3.07(2) .
K6 Dy1 3.847(8) 8_565
C1 O9 1.27(2) 8_565
C1 O9 1.27(2) .
C1 O8 1.34(4) .
C1 Dy1 2.810(17) 8_565
O1 W8 1.875(17) .
O3 W7 1.888(17) .
O3 W8B 2.06(2) .
O3 K3 2.792(18) 5_656
O5 K3 2.823(19) 5_656
O8 Dy1 2.4284(15) 8_565
O12 W6 1.907(4) 8_565
O12 K4 3.00(2) 1_554
O13 K4 2.946(19) 1_554
O18 O32B 1.555(19) .
O18 W2 1.873(16) .
O18 W9B 2.28(2) .
O22 W3 2.314(17) 8_565
O26 W4 1.932(13) 8_565
O27 W4 2.335(17) 8_565
O28 W2B 1.50(2) .
O28 W9 1.829(19) .
O29 W2 1.871(17) .
O29 W2B 2.34(2) .
O34 W3 1.940(13) 8_565
O36 W8 1.892(18) .
O36 W8B 1.98(2) .
O36 K3 2.929(18) 5_656
O38 W1 1.907(5) 8_565
O41 K2 2.82(2) 2_655
W2 O33 1.703(8) .
W2 O31 1.920(9) .
W2 O15 1.982(9) .
W2 O30 2.354(9) .
W9 O32 1.706(9) .
W9 O28 1.829(19) 8_565
W9 O31 1.962(9) .
W9 O31 1.962(9) 8_565
W9 O30 2.353(10) .
O15 W2 1.982(9) 8_565
O30 W2 2.354(9) 8_565
O33 K2 2.921(16) 2_654
O31B W2B 1.923(10) .
O31B W9B 1.960(10) .
O15B W2B 1.959(10) .
O15B W2B 1.959(10) 8_565
W9B O32B 1.701(10) .
W9B O31B 1.960(10) 8_565
W9B O18 2.28(2) 8_565
W9B O30B 2.350(10) .
W2B O33B 1.702(10) .
W2B O30B 2.350(10) .
O30B W2B 2.350(10) 8_565
O32B O18 1.555(19) 8_565
O33B O3W 1.11(4) .
W7 O42 1.710(9) .
W7 O3 1.888(17) 8_565
W7 O39 1.929(9) 8_565
W7 O39 1.929(9) .
W7 O2 2.360(10) .
W7 K3 3.811(7) 5_656
W7 K3 3.811(7) 4_656
W8 O40 1.670(8) .
W8 O16 1.952(9) .
W8 O39 1.983(9) .
W8 O2 2.360(9) .
W8 K3 3.963(8) 5_656
O16 W8 1.952(9) 8_565
O39 K3 3.08(3) 5_656
O2 W8 2.360(9) 8_565
O40 K3 2.673(11) 1_556
O16B W8B 1.969(7) 8_565
O16B W8B 1.969(7) .
O39B W8B 1.70(19) .
O39B W7B 1.920(10) .
W7B O42B 1.700(10) .
W7B O39B 1.920(10) 8_565
W7B O2B 2.361(10) .
W7B W8B 3.03(2) .
W7B W8B 3.03(2) 8_565
W8B O40B 1.699(10) .
W8B O2B 2.360(10) .
W8B K3 2.564(17) 5_656
O2B W8B 2.360(10) 8_565
O40B K3 1.58(13) 5_656
O42B O6W 1.50(10) .
O3W K5 3.33(3) 2_654
O4W K6 3.06(2) 5_656
O5W K3 3.19(2) 1_556
O8W K2 3.070(11) 7_765
O8W K2 3.070(11) 2_654
O11W K4 2.68(4) 1_554
O12W K3 3.17(4) 5_656
O19W O19W 1.77(9) 8_565
